data_1517756
loop_
_publ_author_name
'B. Machura'
'M. Wolff'
'J. Palion'
'E. Benoist'

_publ_section_title
;
 Synthesis, spectroscopic characterization and X-ray crystal structures of
 mononuclear and binuclear oxidorhenium(V) complexes containing indazolyl
 moieties
;
_journal_name_full
;
Inorganica Chimica Acta
;
_journal_page_first 144
_journal_page_last 154
_journal_volume 404
_journal_year 2013
_chemical_formula_moiety 'C50 H40 Cl2 N4 O3 P2 Re2'
_chemical_formula_sum 'C50 H40 Cl2 N4 O3 P2 Re2'
_chemical_formula_weight 1250.10
_space_group_IT_number 4
_symmetry_cell_setting monoclinic
_symmetry_space_group_name_Hall 'P 2yb'
_symmetry_space_group_name_H-M 'P 1 21 1'
_atom_sites_solution_hydrogens geom
_atom_sites_solution_primary direct
_atom_sites_solution_secondary difmap
_cell_angle_alpha 90.00
_cell_angle_beta 109.690(5)
_cell_angle_gamma 90.00
_cell_formula_units_Z 2
_cell_length_a 11.3583(7)
_cell_length_b 18.9687(7)
_cell_length_c 11.4532(5)
_cell_measurement_reflns_used 5848
_cell_measurement_temperature 295.0(2)
_cell_measurement_theta_max 29.2545
_cell_measurement_theta_min 3.6066
_cell_volume 2323.3(2)
_computing_cell_refinement 'CrysAlis RED v. 1.163 (UNIL IC & KUMA 2000)'
_computing_data_collection 'CrysAlis CCD v. 1.163 (UNIL IC & KUMA 2000)'
_computing_data_reduction 'CrysAlis RED v. 1.163 (UNIL IC & KUMA 2000)'
_computing_molecular_graphics
;XP in SHELXTL/PC (Sheldrick, 1990b)
 ORTEP-3 W v. 1.062 (Farrugia 1997)
;
_computing_publication_material
;SHELXL-97 (Sheldrick, 1997) and
 PLATON (Spek, 1990)
;
_computing_structure_refinement 'SHELXL-97 (Sheldrick, 1997)'
_computing_structure_solution 'SHELXS-97 (Sheldrick, 1990)'
_diffrn_ambient_temperature 295.0(2)
_diffrn_measured_fraction_theta_full 0.997
_diffrn_measured_fraction_theta_max 0.997
_diffrn_radiation_monochromator graphite
_diffrn_radiation_source 'fine-focus sealed tube'
_diffrn_radiation_type MoK\a
_diffrn_radiation_wavelength 0.71073
_diffrn_reflns_av_R_equivalents 0.0304
_diffrn_reflns_av_sigmaI/netI 0.0534
_diffrn_reflns_limit_h_max 13
_diffrn_reflns_limit_h_min -13
_diffrn_reflns_limit_k_max 22
_diffrn_reflns_limit_k_min -22
_diffrn_reflns_limit_l_max 13
_diffrn_reflns_limit_l_min -12
_diffrn_reflns_number 13609
_diffrn_reflns_theta_full 25.00
_diffrn_reflns_theta_max 25.00
_diffrn_reflns_theta_min 3.61
_exptl_absorpt_coefficient_mu 5.436
_exptl_absorpt_correction_T_max 1.00000
_exptl_absorpt_correction_T_min 0.61016
_exptl_absorpt_correction_type empirical
_exptl_absorpt_process_details 'CrysAlis RED, (2005)'
_exptl_crystal_colour green
_exptl_crystal_density_diffrn 1.787
_exptl_crystal_density_method 'not measured'
_exptl_crystal_description prism
_exptl_crystal_F_000 1212
_exptl_crystal_size_max 0.189
_exptl_crystal_size_mid 0.073
_exptl_crystal_size_min 0.019
_refine_diff_density_max 2.196
_refine_diff_density_min -1.131
_refine_diff_density_rms 0.113
_refine_ls_abs_structure_details 'Flack H D (1983), Acta Cryst. A39, 876-881'
_refine_ls_abs_structure_Flack -0.020(8)
_refine_ls_extinction_method none
_refine_ls_goodness_of_fit_ref 1.025
_refine_ls_hydrogen_treatment constr
_refine_ls_matrix_type full
_refine_ls_number_parameters 568
_refine_ls_number_reflns 7498
_refine_ls_number_restraints 1
_refine_ls_restrained_S_all 1.025
_refine_ls_R_factor_all 0.0436
_refine_ls_R_factor_gt 0.0375
_refine_ls_shift/su_max 0.001
_refine_ls_shift/su_mean 0.000
_refine_ls_structure_factor_coef Fsqd
_refine_ls_weighting_details 'calc w=1/[\s^2^(Fo^2^)+(0.0308P)^2^+2.7856P] where P=(Fo^2^+2Fc^2^)/3'
_refine_ls_weighting_scheme calc
_refine_ls_wR_factor_gt 0.0728
_refine_ls_wR_factor_ref 0.0759
_reflns_number_gt 6898
_reflns_number_total 7498
_reflns_threshold_expression >2sigma(I)
_cod_data_source_file ICA-2013-404-144-154-1.cif
_cod_data_source_block ren276a
_cod_original_cell_volume 2323.31(19)
_cod_original_sg_symbol_H-M P21
_cod_database_code 1517756

loop_
_symmetry_equiv_pos_as_xyz
'x, y, z'
'-x, y+1/2, -z'

loop_
_atom_site_label
_atom_site_type_symbol
_atom_site_fract_x
_atom_site_fract_y
_atom_site_fract_z
_atom_site_U_iso_or_equiv
_atom_site_adp_type
_atom_site_occupancy
_atom_site_symmetry_multiplicity
_atom_site_calc_flag
_atom_site_refinement_flags
Re1 Re 0.06024(3) 0.719257(17) 0.87656(3) 0.03576(10) Uani 1 1 d .
Re2 Re 0.33191(3) 0.780721(17) 0.84589(3) 0.03872(10) Uani 1 1 d .
O1 O -0.0002(6) 0.6422(3) 0.9005(6) 0.0495(16) Uani 1 1 d .
O2 O 0.1602(5) 0.7913(3) 0.8330(4) 0.0312(13) Uani 1 1 d .
O3 O 0.4837(6) 0.7570(3) 0.8910(6) 0.0549(17) Uani 1 1 d .
N1 N 0.1533(7) 0.6578(4) 0.7737(6) 0.0363(16) Uani 1 1 d .
N2 N 0.2571(7) 0.6848(4) 0.7586(6) 0.0371(17) Uani 1 1 d .
N3 N 0.2273(6) 0.7144(4) 1.0309(5) 0.0360(15) Uani 1 1 d .
N4 N 0.3371(7) 0.7315(4) 1.0138(6) 0.0401(18) Uani 1 1 d .
P1 P -0.1241(2) 0.75052(12) 0.6935(2) 0.0391(5) Uani 1 1 d .
P2 P 0.3750(2) 0.89693(13) 0.9507(2) 0.0394(5) Uani 1 1 d .
Cl1 Cl -0.0228(2) 0.79131(15) 0.9980(2) 0.0554(6) Uani 1 1 d .
Cl2 Cl 0.3131(3) 0.82433(15) 0.6470(2) 0.0633(7) Uani 1 1 d .
C1 C -0.1113(8) 0.7568(5) 0.5394(8) 0.041(2) Uani 1 1 d .
C2 C 0.0044(9) 0.7566(5) 0.5246(8) 0.049(2) Uani 1 1 d .
H2 H 0.0765 0.7485 0.5921 0.058 Uiso 1 1 calc R
C3 C 0.0119(11) 0.7688(7) 0.4071(9) 0.070(3) Uani 1 1 d .
H3 H 0.0898 0.7700 0.3971 0.084 Uiso 1 1 calc R
C4 C -0.0932(11) 0.7791(7) 0.3069(8) 0.066(3) Uani 1 1 d .
H4 H -0.0877 0.7852 0.2284 0.079 Uiso 1 1 calc R
C5 C -0.2055(11) 0.7803(7) 0.3231(8) 0.068(3) Uani 1 1 d .
H5 H -0.2773 0.7881 0.2552 0.082 Uiso 1 1 calc R
C6 C -0.2152(10) 0.7704(6) 0.4376(8) 0.060(3) Uani 1 1 d .
H6 H -0.2934 0.7729 0.4469 0.072 Uiso 1 1 calc R
C7 C -0.1983(9) 0.8339(5) 0.7038(8) 0.044(2) Uani 1 1 d .
C8 C -0.3262(9) 0.8425(6) 0.6767(8) 0.045(2) Uani 1 1 d .
H8 H -0.3781 0.8031 0.6576 0.054 Uiso 1 1 calc R
C9 C -0.3774(10) 0.9077(6) 0.6773(9) 0.054(3) Uani 1 1 d .
H9 H -0.4633 0.9126 0.6589 0.065 Uiso 1 1 calc R
C10 C -0.3006(12) 0.9660(6) 0.7057(10) 0.061(3) Uani 1 1 d .
H10 H -0.3339 1.0106 0.7072 0.073 Uiso 1 1 calc R
C11 C -0.1766(12) 0.9577(5) 0.7312(10) 0.059(3) Uani 1 1 d .
H11 H -0.1257 0.9975 0.7483 0.071 Uiso 1 1 calc R
C12 C -0.1234(10) 0.8937(5) 0.7329(9) 0.049(3) Uani 1 1 d .
H12 H -0.0371 0.8898 0.7534 0.059 Uiso 1 1 calc R
C13 C -0.2389(9) 0.6813(5) 0.6851(9) 0.047(2) Uani 1 1 d .
C14 C -0.2926(9) 0.6786(6) 0.7768(10) 0.057(3) Uani 1 1 d .
H14 H -0.2787 0.7147 0.8348 0.069 Uiso 1 1 calc R
C15 C -0.3660(10) 0.6228(7) 0.7818(12) 0.071(4) Uani 1 1 d .
H15 H -0.4018 0.6212 0.8438 0.086 Uiso 1 1 calc R
C16 C -0.3883(13) 0.5694(7) 0.6983(16) 0.087(5) Uani 1 1 d .
H16 H -0.4374 0.5311 0.7035 0.105 Uiso 1 1 calc R
C17 C -0.3366(12) 0.5732(6) 0.6062(14) 0.081(4) Uani 1 1 d .
H17 H -0.3531 0.5375 0.5471 0.097 Uiso 1 1 calc R
C18 C -0.2611(10) 0.6284(5) 0.5990(10) 0.061(3) Uani 1 1 d .
H18 H -0.2257 0.6299 0.5367 0.073 Uiso 1 1 calc R
C19 C 0.1274(9) 0.5955(5) 0.7121(8) 0.041(2) Uani 1 1 d .
C20 C 0.0290(10) 0.5477(5) 0.6988(9) 0.052(3) Uani 1 1 d .
H20 H -0.0332 0.5566 0.7328 0.062 Uiso 1 1 calc R
C21 C 0.0295(12) 0.4875(6) 0.6333(11) 0.071(3) Uani 1 1 d .
H21 H -0.0334 0.4543 0.6239 0.085 Uiso 1 1 calc R
C22 C 0.1223(14) 0.4740(6) 0.5795(11) 0.076(4) Uani 1 1 d .
H22 H 0.1191 0.4322 0.5361 0.091 Uiso 1 1 calc R
C23 C 0.2154(12) 0.5201(6) 0.5894(10) 0.066(3) Uani 1 1 d .
H23 H 0.2754 0.5112 0.5525 0.079 Uiso 1 1 calc R
C24 C 0.2188(10) 0.5824(5) 0.6573(8) 0.048(2) Uani 1 1 d .
C25 C 0.2972(10) 0.6416(5) 0.6898(8) 0.054(3) Uani 1 1 d .
H25 H 0.3670 0.6492 0.6664 0.065 Uiso 1 1 calc R
C26 C 0.2579(9) 0.6904(5) 1.1514(8) 0.047(2) Uani 1 1 d .
C27 C 0.1804(10) 0.6691(5) 1.2149(9) 0.051(2) Uani 1 1 d .
H27 H 0.0940 0.6685 1.1774 0.061 Uiso 1 1 calc R
C28 C 0.2363(11) 0.6491(6) 1.3349(9) 0.062(3) Uani 1 1 d .
H28 H 0.1873 0.6334 1.3805 0.075 Uiso 1 1 calc R
C29 C 0.3671(12) 0.6517(7) 1.3911(9) 0.067(3) Uani 1 1 d .
H29 H 0.4018 0.6387 1.4739 0.081 Uiso 1 1 calc R
C30 C 0.4428(11) 0.6718(6) 1.3315(10) 0.064(3) Uani 1 1 d .
H30 H 0.5290 0.6722 1.3712 0.077 Uiso 1 1 calc R
C31 C 0.3901(9) 0.6926(5) 1.2064(9) 0.052(2) Uani 1 1 d .
C32 C 0.4346(9) 0.7193(6) 1.1170(9) 0.055(2) Uani 1 1 d .
H32 H 0.5181 0.7275 1.1268 0.065 Uiso 1 1 calc R
C33 C 0.5265(9) 0.9358(5) 0.9661(8) 0.045(2) Uani 1 1 d .
C34 C 0.6312(10) 0.8943(6) 0.9854(9) 0.053(3) Uani 1 1 d .
H34 H 0.6230 0.8455 0.9805 0.063 Uiso 1 1 calc R
C35 C 0.7482(12) 0.9244(7) 1.0119(10) 0.065(3) Uani 1 1 d .
H35 H 0.8186 0.8961 1.0262 0.078 Uiso 1 1 calc R
C36 C 0.7590(11) 0.9972(7) 1.0170(10) 0.063(3) Uani 1 1 d .
H36 H 0.8368 1.0180 1.0322 0.075 Uiso 1 1 calc R
C37 C 0.6578(11) 1.0377(6) 1.0000(11) 0.067(3) Uani 1 1 d .
H37 H 0.6673 1.0863 1.0071 0.080 Uiso 1 1 calc R
C38 C 0.5412(11) 1.0092(5) 0.9726(9) 0.056(3) Uani 1 1 d .
H38 H 0.4719 1.0383 0.9584 0.068 Uiso 1 1 calc R
C39 C 0.3772(10) 0.8896(5) 1.1113(8) 0.043(2) Uani 1 1 d .
C40 C 0.4875(11) 0.8960(5) 1.2106(9) 0.056(3) Uani 1 1 d .
H40 H 0.5617 0.9072 1.1972 0.067 Uiso 1 1 calc R
C41 C 0.4865(13) 0.8854(6) 1.3302(10) 0.066(3) Uani 1 1 d .
H41 H 0.5598 0.8904 1.3976 0.079 Uiso 1 1 calc R
C42 C 0.3798(16) 0.8681(7) 1.3483(11) 0.083(4) Uani 1 1 d .
H42 H 0.3809 0.8589 1.4285 0.099 Uiso 1 1 calc R
C43 C 0.2691(13) 0.8635(6) 1.2521(11) 0.069(3) Uani 1 1 d .
H43 H 0.1951 0.8537 1.2669 0.083 Uiso 1 1 calc R
C44 C 0.2691(12) 0.8737(5) 1.1317(9) 0.055(3) Uani 1 1 d .
H44 H 0.1949 0.8696 1.0651 0.067 Uiso 1 1 calc R
C45 C 0.2631(8) 0.9660(5) 0.8799(8) 0.042(2) Uani 1 1 d .
C46 C 0.2285(13) 0.9779(7) 0.7559(10) 0.073(3) Uani 1 1 d .
H46 H 0.2538 0.9468 0.7062 0.088 Uiso 1 1 calc R
C47 C 0.1548(14) 1.0369(8) 0.7015(11) 0.089(4) Uani 1 1 d .
H47 H 0.1333 1.0446 0.6167 0.107 Uiso 1 1 calc R
C48 C 0.1158(12) 1.0815(7) 0.7703(12) 0.077(4) Uani 1 1 d .
H48 H 0.0667 1.1202 0.7342 0.092 Uiso 1 1 calc R
C49 C 0.1490(13) 1.0697(7) 0.8943(13) 0.087(4) Uani 1 1 d .
H49 H 0.1235 1.1012 0.9433 0.104 Uiso 1 1 calc R
C50 C 0.2201(11) 1.0117(6) 0.9491(10) 0.063(3) Uani 1 1 d .
H50 H 0.2388 1.0036 1.0335 0.076 Uiso 1 1 calc R

loop_
_atom_site_aniso_label
_atom_site_aniso_U_11
_atom_site_aniso_U_22
_atom_site_aniso_U_33
_atom_site_aniso_U_23
_atom_site_aniso_U_13
_atom_site_aniso_U_12
Re1 0.0410(2) 0.03544(18) 0.03483(17) 0.00352(16) 0.01809(14) 0.00124(17)
Re2 0.0397(2) 0.03980(19) 0.03982(19) -0.00860(17) 0.01751(15) -0.00302(18)
O1 0.047(4) 0.048(4) 0.055(4) 0.007(3) 0.019(3) 0.000(3)
O2 0.036(3) 0.030(3) 0.027(3) 0.010(2) 0.009(2) 0.002(3)
O3 0.051(4) 0.052(4) 0.070(4) -0.018(3) 0.031(3) -0.015(3)
N1 0.044(4) 0.028(4) 0.037(4) 0.002(3) 0.014(3) 0.000(3)
N2 0.038(4) 0.043(4) 0.036(4) -0.002(3) 0.018(3) 0.005(3)
N3 0.049(4) 0.033(3) 0.022(3) 0.002(3) 0.008(3) 0.000(4)
N4 0.043(4) 0.032(4) 0.041(4) 0.002(3) 0.009(3) 0.005(3)
P1 0.0406(13) 0.0367(11) 0.0425(12) 0.0047(10) 0.0175(10) -0.0012(10)
P2 0.0434(14) 0.0377(13) 0.0390(12) -0.0049(10) 0.0164(11) -0.0014(11)
Cl1 0.0584(15) 0.0659(17) 0.0506(13) 0.0002(12) 0.0300(11) 0.0117(13)
Cl2 0.0763(19) 0.0741(18) 0.0515(14) -0.0104(14) 0.0374(14) -0.0224(15)
C1 0.045(5) 0.040(5) 0.040(5) -0.004(4) 0.015(4) -0.004(4)
C2 0.047(6) 0.056(6) 0.043(5) 0.008(4) 0.016(4) -0.001(5)
C3 0.076(8) 0.085(9) 0.061(6) 0.012(6) 0.041(6) 0.017(7)
C4 0.086(8) 0.077(7) 0.038(5) 0.004(6) 0.025(5) -0.001(8)
C5 0.084(8) 0.069(7) 0.041(5) 0.003(6) 0.006(5) 0.007(8)
C6 0.064(7) 0.065(7) 0.046(5) 0.005(5) 0.012(5) 0.007(6)
C7 0.056(6) 0.034(5) 0.043(5) 0.000(4) 0.019(4) -0.002(5)
C8 0.036(5) 0.051(6) 0.048(5) -0.001(5) 0.015(4) 0.000(5)
C9 0.051(6) 0.057(7) 0.058(6) 0.006(5) 0.022(5) 0.015(5)
C10 0.078(9) 0.042(6) 0.068(7) 0.001(5) 0.034(6) 0.013(6)
C11 0.072(8) 0.043(6) 0.071(7) 0.002(5) 0.033(6) -0.009(6)
C12 0.048(6) 0.049(6) 0.056(6) 0.007(5) 0.024(5) 0.000(5)
C13 0.037(5) 0.043(5) 0.056(6) 0.008(5) 0.009(5) -0.003(4)
C14 0.048(6) 0.059(7) 0.071(7) 0.023(5) 0.028(5) 0.003(5)
C15 0.038(6) 0.076(9) 0.097(9) 0.052(8) 0.018(6) -0.009(6)
C16 0.066(9) 0.046(8) 0.137(13) 0.018(8) 0.018(9) -0.021(7)
C17 0.073(9) 0.045(7) 0.106(10) -0.002(7) 0.005(8) -0.007(6)
C18 0.055(7) 0.043(6) 0.074(7) 0.000(5) 0.008(6) -0.007(5)
C19 0.053(6) 0.032(5) 0.034(5) 0.005(4) 0.007(4) 0.006(4)
C20 0.062(7) 0.039(6) 0.055(6) 0.001(5) 0.022(5) -0.002(5)
C21 0.087(9) 0.044(6) 0.075(7) -0.006(6) 0.020(7) -0.003(6)
C22 0.114(11) 0.041(6) 0.071(8) -0.015(6) 0.028(8) -0.001(7)
C23 0.084(8) 0.055(7) 0.064(7) -0.014(6) 0.032(6) 0.013(7)
C24 0.063(7) 0.047(6) 0.032(5) -0.002(4) 0.011(4) 0.006(5)
C25 0.052(6) 0.060(7) 0.046(5) -0.017(5) 0.011(5) 0.006(5)
C26 0.055(7) 0.040(5) 0.046(5) 0.004(4) 0.017(5) 0.008(5)
C27 0.045(6) 0.058(6) 0.055(6) 0.009(5) 0.023(5) 0.011(5)
C28 0.076(8) 0.063(7) 0.055(6) 0.009(6) 0.032(6) -0.003(6)
C29 0.080(9) 0.078(8) 0.041(5) 0.002(6) 0.016(6) 0.000(7)
C30 0.055(7) 0.074(8) 0.052(6) 0.005(6) 0.002(5) -0.006(6)
C31 0.052(6) 0.045(5) 0.054(6) -0.003(5) 0.013(5) -0.010(5)
C32 0.054(6) 0.042(5) 0.062(6) 0.004(5) 0.013(5) 0.000(5)
C33 0.053(6) 0.043(5) 0.035(5) -0.013(4) 0.011(4) -0.003(5)
C34 0.056(7) 0.047(6) 0.055(6) -0.011(5) 0.018(5) -0.004(5)
C35 0.053(7) 0.077(9) 0.062(7) -0.008(6) 0.015(6) 0.000(6)
C36 0.048(7) 0.073(8) 0.059(7) -0.015(6) 0.008(5) -0.025(6)
C37 0.059(8) 0.040(6) 0.097(9) -0.008(6) 0.020(7) -0.008(6)
C38 0.061(7) 0.044(6) 0.065(7) 0.003(5) 0.022(6) -0.005(5)
C39 0.058(7) 0.033(5) 0.041(5) -0.010(4) 0.020(5) 0.003(4)
C40 0.071(8) 0.053(6) 0.047(6) 0.003(5) 0.025(5) 0.000(6)
C41 0.094(10) 0.061(7) 0.040(6) 0.007(5) 0.019(6) -0.005(7)
C42 0.148(14) 0.067(8) 0.047(7) 0.006(6) 0.052(9) 0.002(9)
C43 0.088(9) 0.061(7) 0.076(8) -0.008(6) 0.051(7) -0.015(6)
C44 0.080(8) 0.049(6) 0.047(6) -0.004(5) 0.034(6) -0.006(5)
C45 0.040(5) 0.048(5) 0.037(5) 0.001(4) 0.010(4) 0.006(4)
C46 0.097(10) 0.069(8) 0.055(7) 0.002(6) 0.026(7) 0.017(7)
C47 0.109(11) 0.102(11) 0.051(7) 0.017(7) 0.021(7) 0.027(9)
C48 0.073(9) 0.080(9) 0.072(8) 0.013(7) 0.016(7) 0.028(7)
C49 0.087(10) 0.088(10) 0.084(9) -0.015(8) 0.028(8) 0.040(8)
C50 0.070(8) 0.065(7) 0.053(6) 0.001(6) 0.020(6) 0.021(6)

loop_
_atom_type_symbol
_atom_type_description
_atom_type_scat_dispersion_real
_atom_type_scat_dispersion_imag
_atom_type_scat_source
C C 0.0033 0.0016 'International Tables Vol C Tables 4.2.6.8 and 6.1.1.4'
H H 0.0000 0.0000 'International Tables Vol C Tables 4.2.6.8 and 6.1.1.4'
Cl Cl 0.1484 0.1585 'International Tables Vol C Tables 4.2.6.8 and 6.1.1.4'
N N 0.0061 0.0033 'International Tables Vol C Tables 4.2.6.8 and 6.1.1.4'
O O 0.0106 0.0060 'International Tables Vol C Tables 4.2.6.8 and 6.1.1.4'
P P 0.1023 0.0942 'International Tables Vol C Tables 4.2.6.8 and 6.1.1.4'
Re Re -1.0185 7.2310 'International Tables Vol C Tables 4.2.6.8 and 6.1.1.4'

loop_
_geom_angle_atom_site_label_1
_geom_angle_atom_site_label_2
_geom_angle_atom_site_label_3
_geom_angle
O1 Re1 O2 163.9(3)
O1 Re1 N3 97.3(3)
O2 Re1 N3 78.9(2)
O1 Re1 N1 85.5(3)
O2 Re1 N1 78.8(2)
N3 Re1 N1 88.1(3)
O1 Re1 Cl1 98.2(2)
O2 Re1 Cl1 97.34(17)
N3 Re1 Cl1 87.5(2)
N1 Re1 Cl1 174.6(2)
O1 Re1 P1 94.1(2)
O2 Re1 P1 90.85(15)
N3 Re1 P1 168.3(2)
N1 Re1 P1 95.52(18)
Cl1 Re1 P1 88.20(8)
O3 Re2 O2 163.9(3)
O3 Re2 N2 97.0(3)
O2 Re2 N2 79.5(3)
O3 Re2 N4 83.8(3)
O2 Re2 N4 80.3(2)
N2 Re2 N4 86.2(3)
O3 Re2 Cl2 98.0(2)
O2 Re2 Cl2 97.47(16)
N2 Re2 Cl2 87.36(19)
N4 Re2 Cl2 173.5(2)
O3 Re2 P2 94.3(2)
O2 Re2 P2 88.51(17)
N2 Re2 P2 167.90(19)
N4 Re2 P2 90.65(19)
Cl2 Re2 P2 95.42(9)
Re2 O2 Re1 125.0(3)
N2 N1 C19 108.0(7)
N2 N1 Re1 118.2(5)
C19 N1 Re1 133.7(6)
C25 N2 N1 109.5(8)
C25 N2 Re2 130.8(7)
N1 N2 Re2 119.7(5)
N4 N3 C26 106.6(7)
N4 N3 Re1 118.4(4)
C26 N3 Re1 134.6(6)
C32 N4 N3 110.9(7)
C32 N4 Re2 129.7(7)
N3 N4 Re2 119.1(5)
C7 P1 C1 101.4(4)
C7 P1 C13 106.9(4)
C1 P1 C13 106.5(4)
C7 P1 Re1 115.5(3)
C1 P1 Re1 120.8(3)
C13 P1 Re1 104.8(3)
C45 P2 C33 104.3(5)
C45 P2 C39 105.9(4)
C33 P2 C39 103.9(4)
C45 P2 Re2 115.6(3)
C33 P2 Re2 115.6(3)
C39 P2 Re2 110.6(3)
C6 C1 C2 118.5(8)
C6 C1 P1 120.4(7)
C2 C1 P1 120.6(7)
C1 C2 C3 119.2(9)
C4 C3 C2 121.0(10)
C5 C4 C3 119.2(9)
C4 C5 C6 121.1(10)
C5 C6 C1 121.0(10)
C8 C7 C12 117.9(9)
C8 C7 P1 124.1(7)
C12 C7 P1 117.8(8)
C9 C8 C7 121.3(10)
C8 C9 C10 119.3(10)
C11 C10 C9 119.4(10)
C10 C11 C12 122.4(10)
C11 C12 C7 119.6(10)
C18 C13 C14 119.9(10)
C18 C13 P1 121.2(8)
C14 C13 P1 118.4(8)
C15 C14 C13 119.6(12)
C16 C15 C14 121.5(13)
C15 C16 C17 118.5(12)
C16 C17 C18 121.6(13)
C13 C18 C17 118.9(12)
N1 C19 C24 108.8(9)
N1 C19 C20 130.0(9)
C24 C19 C20 121.2(9)
C21 C20 C19 116.6(10)
C20 C21 C22 122.2(12)
C23 C22 C21 121.7(10)
C22 C23 C24 117.8(11)
C25 C24 C19 103.8(8)
C25 C24 C23 135.6(11)
C19 C24 C23 120.6(10)
N2 C25 C24 109.8(9)
C27 C26 N3 129.3(9)
C27 C26 C31 122.8(9)
N3 C26 C31 107.9(8)
C28 C27 C26 116.9(10)
C27 C28 C29 120.9(10)
C30 C29 C28 123.0(10)
C29 C30 C31 118.5(10)
C32 C31 C30 136.0(10)
C32 C31 C26 106.1(8)
C30 C31 C26 117.8(9)
N4 C32 C31 108.5(9)
C34 C33 C38 118.5(10)
C34 C33 P2 121.2(8)
C38 C33 P2 119.8(8)
C33 C34 C35 120.8(10)
C34 C35 C36 119.1(12)
C37 C36 C35 120.3(11)
C36 C37 C38 121.6(11)
C37 C38 C33 119.6(11)
C44 C39 C40 119.9(9)
C44 C39 P2 118.7(7)
C40 C39 P2 121.3(8)
C39 C40 C41 119.4(11)
C42 C41 C40 119.9(12)
C41 C42 C43 121.7(11)
C42 C43 C44 118.9(12)
C39 C44 C43 120.1(11)
C46 C45 C50 117.7(9)
C46 C45 P2 120.0(8)
C50 C45 P2 122.1(7)
C45 C46 C47 120.9(11)
C48 C47 C46 120.7(11)
C47 C48 C49 118.9(11)
C48 C49 C50 121.3(11)
C45 C50 C49 120.6(10)

loop_
_geom_bond_atom_site_label_1
_geom_bond_atom_site_label_2
_geom_bond_distance
Re1 O1 1.677(6)
Re1 O2 1.945(5)
Re1 N3 2.115(6)
Re1 N1 2.168(7)
Re1 Cl1 2.362(2)
Re1 P1 2.485(2)
Re2 O3 1.686(7)
Re2 O2 1.917(5)
Re2 N2 2.111(7)
Re2 N4 2.121(7)
Re2 Cl2 2.364(2)
Re2 P2 2.479(2)
N1 N2 1.349(10)
N1 C19 1.358(11)
N2 C25 1.321(11)
N3 N4 1.365(9)
N3 C26 1.381(10)
N4 C32 1.339(11)
P1 C7 1.815(10)
P1 C1 1.823(8)
P1 C13 1.830(10)
P2 C45 1.815(9)
P2 C33 1.826(10)
P2 C39 1.837(9)
C1 C6 1.376(13)
C1 C2 1.380(12)
C2 C3 1.396(13)
C3 C4 1.363(14)
C4 C5 1.349(14)
C5 C6 1.366(14)
C7 C8 1.389(13)
C7 C12 1.390(13)
C8 C9 1.368(14)
C9 C10 1.378(15)
C10 C11 1.348(15)
C11 C12 1.354(15)
C13 C18 1.369(14)
C13 C14 1.382(14)
C14 C15 1.360(14)
C15 C16 1.357(19)
C16 C17 1.37(2)
C17 C18 1.373(16)
C19 C24 1.405(14)
C19 C20 1.407(14)
C20 C21 1.367(14)
C21 C22 1.413(17)
C22 C23 1.348(17)
C23 C24 1.407(14)
C24 C25 1.403(14)
C26 C27 1.378(13)
C26 C31 1.420(13)
C27 C28 1.360(13)
C28 C29 1.407(15)
C29 C30 1.322(15)
C30 C31 1.410(14)
C31 C32 1.382(14)
C33 C34 1.380(14)
C33 C38 1.401(13)
C34 C35 1.382(15)
C35 C36 1.386(17)
C36 C37 1.341(16)
C37 C38 1.366(14)
C39 C44 1.359(14)
C39 C40 1.385(14)
C40 C41 1.389(14)
C41 C42 1.338(18)
C42 C43 1.366(18)
C43 C44 1.393(14)
C45 C46 1.360(13)
C45 C50 1.371(14)
C46 C47 1.409(17)
C47 C48 1.331(17)
C48 C49 1.360(17)
C49 C50 1.383(16)

loop_
_geom_hbond_atom_site_label_D
_geom_hbond_atom_site_label_H
_geom_hbond_atom_site_label_A
_geom_hbond_distance_DH
_geom_hbond_distance_HA
_geom_hbond_distance_DA
_geom_hbond_angle_DHA
_geom_hbond_site_symmetry_A
C2 H2 N1 0.93 2.61 3.355(11) 137.4 .
C2 H2 N2 0.93 2.58 3.477(12) 161.7 .
C20 H20 O1 0.93 2.45 3.029(12) 120.8 .
C34 H34 O3 0.93 2.30 3.089(12) 142.6 .
C35 H35 Cl1 0.93 2.77 3.666(13) 161.1 1_655
C44 H44 Cl1 0.93 2.76 3.515(12) 138.7 .
C46 H46 Cl2 0.93 2.57 3.431(13) 153.7 .
